data_7238932
loop_
_publ_author_name
'Markoulides, Marios S.'
'Ioannou, Georgios I.'
'Manos, Manolis J.'
'Chronakis, Nikos'

_publ_section_title
;
 One-pot thermally chemocontrolled double Diels--Alder strategies. A route
 to [4 + 2] functionalisation/[4 + 2] derivatization of C60
;
_journal_issue 14
_journal_name_full 'RSC Advances'
_journal_page_first 4750
_journal_paper_doi 10.1039/c3ra23327h
_journal_volume 3
_journal_year 2013
_chemical_formula_moiety 'C17 H19 N O6'
_chemical_formula_sum 'C17 H19 N O6'
_chemical_formula_weight 333.33
_space_group_IT_number 14
_space_group_name_Hall '-P 2ybc'
_space_group_name_H-M_alt 'P 1 21/c 1'
_symmetry_cell_setting monoclinic
_symmetry_space_group_name_H-M 'P 1 21/c 1'
_atom_sites_solution_hydrogens geom
_atom_sites_solution_primary direct
_atom_sites_solution_secondary difmap
_audit_creation_method SHELXL-97
_cell_angle_alpha 90.00
_cell_angle_beta 98.222(4)
_cell_angle_gamma 90.00
_cell_formula_units_Z 4
_cell_length_a 13.3575(6)
_cell_length_b 15.2746(8)
_cell_length_c 7.8745(4)
_cell_measurement_reflns_used 2157
_cell_measurement_temperature 100(2)
_cell_measurement_theta_max 71.9903
_cell_measurement_theta_min 3.3403
_cell_volume 1590.12(14)
_computing_cell_refinement 'CrysAlis RED'
_computing_data_collection 'CrysAlis CCD'
_computing_data_reduction 'CrysAlis RED'
_computing_molecular_graphics
;
DIAMOND (Brandenburg, 2006)
MERCURY (Bruno et al. 2002)
;
_computing_publication_material 'WINGX (Farrugia, 1999)'
_computing_structure_refinement 'SHELXL-97 (Sheldrick, 1997)'
_computing_structure_solution 'SHELXL-97 (Sheldrick, 1997)'
_diffrn_ambient_temperature 100(2)
_diffrn_detector_area_resol_mean 10.4223
_diffrn_measured_fraction_theta_full 0.998
_diffrn_measured_fraction_theta_max 0.998
_diffrn_measurement_device_type 'SuperNova, Dual, Cu at zero, Atlas'
_diffrn_measurement_method '\w scans'
_diffrn_radiation_monochromator mirror
_diffrn_radiation_source 'SuperNova (Cu) X-ray Source'
_diffrn_radiation_type CuK\a
_diffrn_radiation_wavelength 1.54184
_diffrn_reflns_av_R_equivalents 0.0280
_diffrn_reflns_av_sigmaI/netI 0.0412
_diffrn_reflns_limit_h_max 14
_diffrn_reflns_limit_h_min -15
_diffrn_reflns_limit_k_max 18
_diffrn_reflns_limit_k_min -16
_diffrn_reflns_limit_l_max 8
_diffrn_reflns_limit_l_min -9
_diffrn_reflns_number 5608
_diffrn_reflns_theta_full 66.98
_diffrn_reflns_theta_max 66.98
_diffrn_reflns_theta_min 3.34
_exptl_absorpt_coefficient_mu 0.890
_exptl_absorpt_correction_T_max 1.00000
_exptl_absorpt_correction_T_min 0.74001
_exptl_absorpt_correction_type multi-scan
_exptl_absorpt_process_details 'Empirical absorption correction (CrysAlis RED, Oxford Diffraction)'
_exptl_crystal_colour colorless
_exptl_crystal_density_diffrn 1.392
_exptl_crystal_density_method 'not measured'
_exptl_crystal_description needle
_exptl_crystal_F_000 704
_exptl_crystal_size_max 0.08
_exptl_crystal_size_mid 0.05
_exptl_crystal_size_min 0.03
_refine_diff_density_max 0.254
_refine_diff_density_min -0.208
_refine_diff_density_rms 0.050
_refine_ls_extinction_method none
_refine_ls_goodness_of_fit_ref 0.946
_refine_ls_hydrogen_treatment constr
_refine_ls_matrix_type full
_refine_ls_number_parameters 217
_refine_ls_number_reflns 2836
_refine_ls_number_restraints 0
_refine_ls_restrained_S_all 0.946
_refine_ls_R_factor_all 0.0605
_refine_ls_R_factor_gt 0.0452
_refine_ls_shift/su_max 0.001
_refine_ls_shift/su_mean 0.000
_refine_ls_structure_factor_coef Fsqd
_refine_ls_weighting_details 'calc w=1/[\s^2^(Fo^2^)+(0.0773P)^2^+0.2792P] where P=(Fo^2^+2Fc^2^)/3'
_refine_ls_weighting_scheme calc
_refine_ls_wR_factor_gt 0.1177
_refine_ls_wR_factor_ref 0.1280
_reflns_number_gt 2229
_reflns_number_total 2836
_reflns_threshold_expression >2sigma(I)
_cod_data_source_file c3ra23327h.txt
_cod_data_source_block shelxl2
_cod_depositor_comments
;
The following automatic conversions were performed:

data item '_symmetry_cell_setting' value 'Monoclinic' was changed to
'monoclinic' in accordance with the
/home/saulius/struct/COD-crude-data/automatic-downloads/DataCite-retrospective/RSC/depositions/lib/dictionaries/cif_core.dic
dictionary named 'cif_core.dic' version 2.4.2 last updated on
2011-04-26.

Automatic conversion script
Id: cif_fix_values 6909 2019-04-08 15:41:33Z antanas 
;
_cod_original_sg_symbol_H-M 'P 21/c'
_cod_database_code 7238932

loop_
_symmetry_equiv_pos_as_xyz
'x, y, z'
'-x, y+1/2, -z+1/2'
'-x, -y, -z'
'x, -y-1/2, z-1/2'

loop_
_atom_site_label
_atom_site_type_symbol
_atom_site_fract_x
_atom_site_fract_y
_atom_site_fract_z
_atom_site_U_iso_or_equiv
_atom_site_adp_type
_atom_site_occupancy
_atom_site_symmetry_multiplicity
_atom_site_calc_flag
_atom_site_refinement_flags
C1 C 1.13446(14) 0.11202(12) 0.8669(2) 0.0255(4) Uani 1 1 d .
C2 C 1.02173(14) 0.10139(12) 0.8512(2) 0.0274(4) Uani 1 1 d .
H2A H 1.0066 0.0411 0.8769 0.033 Uiso 1 1 calc R
H2B H 0.9966 0.1382 0.9362 0.033 Uiso 1 1 calc R
C3 C 0.96657(14) 0.12428(12) 0.6772(2) 0.0260(4) Uani 1 1 d .
C4 C 1.01299(14) 0.15351(12) 0.5497(2) 0.0255(4) Uani 1 1 d .
C5 C 1.12428(14) 0.16980(12) 0.5682(2) 0.0273(4) Uani 1 1 d .
H5A H 1.1356 0.2316 0.5496 0.033 Uiso 1 1 calc R
H5B H 1.1520 0.1375 0.4796 0.033 Uiso 1 1 calc R
C6 C 1.18074(14) 0.14399(11) 0.7405(2) 0.0256(4) Uani 1 1 d .
C7 C 1.19016(14) 0.08770(12) 1.0383(2) 0.0279(4) Uani 1 1 d .
C8 C 1.34724(16) 0.05477(16) 1.2012(3) 0.0402(5) Uani 1 1 d .
H8A H 1.4161 0.0432 1.1862 0.060 Uiso 1 1 calc R
H8B H 1.3203 0.0051 1.2542 0.060 Uiso 1 1 calc R
H8C H 1.3448 0.1053 1.2730 0.060 Uiso 1 1 calc R
C9 C 1.29190(14) 0.16210(13) 0.7540(2) 0.0281(4) Uani 1 1 d .
C10 C 1.44065(15) 0.11855(17) 0.6489(3) 0.0402(5) Uani 1 1 d .
H10A H 1.4657 0.0718 0.5852 0.060 Uiso 1 1 calc R
H10B H 1.4805 0.1223 0.7602 0.060 Uiso 1 1 calc R
H10C H 1.4451 0.1728 0.5888 0.060 Uiso 1 1 calc R
C11 C 0.94978(14) 0.17409(12) 0.3801(2) 0.0272(4) Uani 1 1 d .
H11A H 0.9932 0.1809 0.2923 0.033 Uiso 1 1 calc R
H11B H 0.9137 0.2286 0.3888 0.033 Uiso 1 1 calc R
C12 C 0.87370(14) 0.09938(13) 0.3301(2) 0.0288(4) Uani 1 1 d .
H12 H 0.9093 0.0475 0.2963 0.035 Uiso 1 1 calc R
C13 C 0.81302(14) 0.07581(12) 0.4756(2) 0.0279(4) Uani 1 1 d .
H13 H 0.8134 0.0120 0.4894 0.033 Uiso 1 1 calc R
C14 C 0.85269(15) 0.11792(13) 0.6495(2) 0.0302(4) Uani 1 1 d .
H14A H 0.8240 0.1761 0.6544 0.036 Uiso 1 1 calc R
H14B H 0.8309 0.0833 0.7408 0.036 Uiso 1 1 calc R
C15 C 0.70600(14) 0.10501(13) 0.4101(2) 0.0301(4) Uani 1 1 d .
C16 C 0.79509(15) 0.12831(14) 0.1838(2) 0.0336(5) Uani 1 1 d .
C17 C 0.61131(17) 0.1644(2) 0.1362(3) 0.0501(6) Uani 1 1 d .
H17A H 0.5558 0.1622 0.2013 0.075 Uiso 1 1 calc R
H17B H 0.5964 0.1281 0.0362 0.075 Uiso 1 1 calc R
H17C H 0.6214 0.2236 0.1018 0.075 Uiso 1 1 calc R
N1 N 0.70262(12) 0.13272(12) 0.2412(2) 0.0327(4) Uani 1 1 d .
O1 O 1.14997(11) 0.08317(10) 1.16624(17) 0.0347(3) Uani 1 1 d .
O2 O 1.28758(10) 0.07086(10) 1.03541(18) 0.0346(3) Uani 1 1 d .
O3 O 1.33349(11) 0.22573(10) 0.82170(19) 0.0380(4) Uani 1 1 d .
O4 O 1.33629(10) 0.10160(10) 0.66784(17) 0.0324(3) Uani 1 1 d .
O5 O 0.63406(10) 0.10531(11) 0.48623(18) 0.0376(4) Uani 1 1 d .
O6 O 0.80795(12) 0.14809(12) 0.03880(17) 0.0453(4) Uani 1 1 d .

loop_
_atom_site_aniso_label
_atom_site_aniso_U_11
_atom_site_aniso_U_22
_atom_site_aniso_U_33
_atom_site_aniso_U_23
_atom_site_aniso_U_13
_atom_site_aniso_U_12
C1 0.0280(9) 0.0233(8) 0.0250(9) -0.0019(7) 0.0029(7) 0.0012(7)
C2 0.0293(10) 0.0282(9) 0.0252(9) 0.0013(7) 0.0058(7) 0.0025(7)
C3 0.0262(9) 0.0235(9) 0.0281(9) -0.0004(7) 0.0038(7) 0.0011(7)
C4 0.0273(9) 0.0228(8) 0.0262(9) -0.0002(7) 0.0031(7) -0.0001(7)
C5 0.0275(9) 0.0287(9) 0.0261(9) 0.0025(7) 0.0043(7) -0.0003(7)
C6 0.0270(9) 0.0217(8) 0.0278(9) -0.0017(7) 0.0024(7) 0.0010(7)
C7 0.0294(9) 0.0251(9) 0.0290(10) -0.0013(7) 0.0032(8) -0.0031(7)
C8 0.0301(10) 0.0511(13) 0.0367(11) 0.0117(10) -0.0043(8) -0.0002(9)
C9 0.0293(9) 0.0304(9) 0.0234(9) 0.0030(7) -0.0004(7) -0.0024(8)
C10 0.0220(9) 0.0618(14) 0.0367(11) 0.0015(10) 0.0035(8) -0.0008(9)
C11 0.0255(9) 0.0295(9) 0.0266(9) 0.0016(7) 0.0042(7) -0.0025(7)
C12 0.0313(10) 0.0286(9) 0.0272(9) -0.0053(7) 0.0063(8) -0.0024(8)
C13 0.0282(9) 0.0264(9) 0.0292(10) 0.0000(7) 0.0047(7) -0.0032(7)
C14 0.0296(10) 0.0364(10) 0.0248(9) -0.0005(8) 0.0043(7) -0.0003(8)
C15 0.0298(10) 0.0322(10) 0.0281(9) 0.0013(8) 0.0033(8) -0.0041(8)
C16 0.0331(10) 0.0412(11) 0.0265(10) -0.0052(8) 0.0044(8) -0.0124(8)
C17 0.0313(11) 0.0793(18) 0.0375(12) 0.0146(12) -0.0028(9) -0.0050(11)
N1 0.0280(8) 0.0440(10) 0.0254(8) 0.0022(7) 0.0010(6) -0.0053(7)
O1 0.0337(7) 0.0454(8) 0.0251(7) 0.0018(6) 0.0046(6) 0.0016(6)
O2 0.0276(7) 0.0450(8) 0.0302(7) 0.0094(6) 0.0008(6) 0.0017(6)
O3 0.0367(8) 0.0366(8) 0.0392(8) -0.0030(6) 0.0002(6) -0.0090(6)
O4 0.0235(7) 0.0402(8) 0.0337(7) -0.0034(6) 0.0046(5) -0.0015(6)
O5 0.0247(7) 0.0546(9) 0.0342(7) 0.0057(7) 0.0067(6) 0.0004(6)
O6 0.0385(8) 0.0744(11) 0.0225(7) 0.0001(7) 0.0030(6) -0.0160(8)

loop_
_atom_type_symbol
_atom_type_description
_atom_type_scat_dispersion_real
_atom_type_scat_dispersion_imag
_atom_type_scat_source
C C 0.0181 0.0091 'International Tables Vol C Tables 4.2.6.8 and 6.1.1.4'
H H 0.0000 0.0000 'International Tables Vol C Tables 4.2.6.8 and 6.1.1.4'
N N 0.0311 0.0180 'International Tables Vol C Tables 4.2.6.8 and 6.1.1.4'
O O 0.0492 0.0322 'International Tables Vol C Tables 4.2.6.8 and 6.1.1.4'

loop_
_geom_angle_atom_site_label_1
_geom_angle_atom_site_label_2
_geom_angle_atom_site_label_3
_geom_angle
C6 C1 C7 122.72(17)
C6 C1 C2 122.90(17)
C7 C1 C2 114.33(16)
C3 C2 C1 113.92(15)
C3 C2 H2A 108.8
C1 C2 H2A 108.8
C3 C2 H2B 108.8
C1 C2 H2B 108.8
H2A C2 H2B 107.7
C4 C3 C2 123.09(17)
C4 C3 C14 118.79(17)
C2 C3 C14 118.04(16)
C3 C4 C5 123.18(17)
C3 C4 C11 118.44(17)
C5 C4 C11 118.36(16)
C4 C5 C6 114.01(15)
C4 C5 H5A 108.8
C6 C5 H5A 108.8
C4 C5 H5B 108.8
C6 C5 H5B 108.8
H5A C5 H5B 107.6
C1 C6 C9 125.01(17)
C1 C6 C5 122.72(17)
C9 C6 C5 112.21(15)
O1 C7 O2 123.71(17)
O1 C7 C1 122.99(17)
O2 C7 C1 113.30(16)
O2 C8 H8A 109.5
O2 C8 H8B 109.5
H8A C8 H8B 109.5
O2 C8 H8C 109.5
H8A C8 H8C 109.5
H8B C8 H8C 109.5
O3 C9 O4 124.96(18)
O3 C9 C6 124.69(18)
O4 C9 C6 110.12(15)
O4 C10 H10A 109.5
O4 C10 H10B 109.5
H10A C10 H10B 109.5
O4 C10 H10C 109.5
H10A C10 H10C 109.5
H10B C10 H10C 109.5
C4 C11 C12 109.70(15)
C4 C11 H11A 109.7
C12 C11 H11A 109.7
C4 C11 H11B 109.7
C12 C11 H11B 109.7
H11A C11 H11B 108.2
C16 C12 C13 104.70(15)
C16 C12 C11 109.84(16)
C13 C12 C11 112.44(15)
C16 C12 H12 109.9
C13 C12 H12 109.9
C11 C12 H12 109.9
C15 C13 C12 104.45(15)
C15 C13 C14 111.61(16)
C12 C13 C14 114.49(15)
C15 C13 H13 108.7
C12 C13 H13 108.7
C14 C13 H13 108.7
C3 C14 C13 111.57(16)
C3 C14 H14A 109.3
C13 C14 H14A 109.3
C3 C14 H14B 109.3
C13 C14 H14B 109.3
H14A C14 H14B 108.0
O5 C15 N1 123.82(18)
O5 C15 C13 127.81(18)
N1 C15 C13 108.37(16)
O6 C16 N1 123.4(2)
O6 C16 C12 127.78(19)
N1 C16 C12 108.82(16)
N1 C17 H17A 109.5
N1 C17 H17B 109.5
H17A C17 H17B 109.5
N1 C17 H17C 109.5
H17A C17 H17C 109.5
H17B C17 H17C 109.5
C16 N1 C15 113.04(17)
C16 N1 C17 123.25(18)
C15 N1 C17 123.70(18)
C7 O2 C8 115.51(16)
C9 O4 C10 115.68(16)

loop_
_geom_bond_atom_site_label_1
_geom_bond_atom_site_label_2
_geom_bond_distance
C1 C6 1.337(3)
C1 C7 1.492(3)
C1 C2 1.502(2)
C2 C3 1.501(2)
C2 H2A 0.9700
C2 H2B 0.9700
C3 C4 1.330(3)
C3 C14 1.509(3)
C4 C5 1.494(2)
C4 C11 1.508(2)
C5 C6 1.508(2)
C5 H5A 0.9700
C5 H5B 0.9700
C6 C9 1.499(3)
C7 O1 1.210(2)
C7 O2 1.330(2)
C8 O2 1.450(2)
C8 H8A 0.9600
C8 H8B 0.9600
C8 H8C 0.9600
C9 O3 1.205(2)
C9 O4 1.334(2)
C10 O4 1.446(2)
C10 H10A 0.9600
C10 H10B 0.9600
C10 H10C 0.9600
C11 C12 1.541(3)
C11 H11A 0.9700
C11 H11B 0.9700
C12 C16 1.510(3)
C12 C13 1.537(3)
C12 H12 0.9800
C13 C15 1.516(3)
C13 C14 1.537(3)
C13 H13 0.9800
C14 H14A 0.9700
C14 H14B 0.9700
C15 O5 1.203(2)
C15 N1 1.390(2)
C16 O6 1.217(2)
C16 N1 1.376(3)
C17 N1 1.455(3)
C17 H17A 0.9600
C17 H17B 0.9600
C17 H17C 0.9600
